data_4508058
loop_
_publ_author_name
'Singh, Ruchi'
'Bharadwaj, Parimal K.'

_publ_section_title
;
 Coordination Polymers Built with a Linear Bis-Imidazole and Different
 Dicarboxylates: Unusual Entanglement and Emission Properties
;
_journal_issue 8
_journal_name_full 'Crystal Growth &amp; Design'
_journal_page_first 3722
_journal_paper_doi 10.1021/cg400756z
_journal_volume 13
_journal_year 2013
_chemical_formula_moiety 'C32 H22 Cd N6 O4'
_chemical_formula_sum 'C32 H22 Cd N6 O4'
_chemical_formula_weight 666.96
_chemical_name_systematic
;
 ?
;
_space_group_IT_number 14
_symmetry_cell_setting monoclinic
_symmetry_space_group_name_Hall '-P 2ybc'
_symmetry_space_group_name_H-M 'P 1 21/c 1'
_atom_sites_solution_hydrogens geom
_atom_sites_solution_primary direct
_atom_sites_solution_secondary difmap
_audit_creation_method SHELXL-97
_cell_angle_alpha 90.000
_cell_angle_beta 100.336(5)
_cell_angle_gamma 90.000
_cell_formula_units_Z 4
_cell_length_a 8.055(5)
_cell_length_b 17.819(5)
_cell_length_c 18.976(5)
_cell_measurement_reflns_used 999
_cell_measurement_temperature 100(2)
_cell_measurement_theta_max 25.50
_cell_measurement_theta_min 1.58
_cell_volume 2679(2)
_computing_cell_refinement 'SAINT 6.45 ( Bruker, 2003)'
_computing_data_collection 'SMART 5.628 (Bruker, 2003)'
_computing_data_reduction 'SAINT 6.45 ( Bruker, 2003)'
_computing_molecular_graphics 'DIAMOND 2.1e'
_computing_structure_refinement 'SHELXL-97 (Sheldrick, 1997)'
_computing_structure_solution SIR-97
_diffrn_ambient_temperature 100(2)
_diffrn_measured_fraction_theta_full 0.998
_diffrn_measured_fraction_theta_max 0.998
_diffrn_measurement_device_type 'BRUKER SMART APEX'
_diffrn_measurement_method /w-scans
_diffrn_radiation_monochromator graphite
_diffrn_radiation_source 'fine-focus sealed tube'
_diffrn_radiation_type MoK\a
_diffrn_radiation_wavelength 0.71073
_diffrn_reflns_av_R_equivalents 0.0592
_diffrn_reflns_av_sigmaI/netI 0.0686
_diffrn_reflns_limit_h_max 9
_diffrn_reflns_limit_h_min -9
_diffrn_reflns_limit_k_max 20
_diffrn_reflns_limit_k_min -21
_diffrn_reflns_limit_l_max 22
_diffrn_reflns_limit_l_min -19
_diffrn_reflns_number 14384
_diffrn_reflns_theta_full 25.50
_diffrn_reflns_theta_max 25.50
_diffrn_reflns_theta_min 1.58
_exptl_absorpt_coefficient_mu 0.867
_exptl_absorpt_correction_T_max 0.8737
_exptl_absorpt_correction_T_min 0.8255
_exptl_absorpt_correction_type empirical
_exptl_absorpt_process_details sadabs
_exptl_crystal_colour orange
_exptl_crystal_density_diffrn 1.653
_exptl_crystal_density_method 'not measured'
_exptl_crystal_description Prism
_exptl_crystal_F_000 1344
_exptl_crystal_size_max 0.23
_exptl_crystal_size_mid 0.18
_exptl_crystal_size_min 0.16
_refine_diff_density_max 1.253
_refine_diff_density_min -0.941
_refine_diff_density_rms 0.194
_refine_ls_extinction_method none
_refine_ls_goodness_of_fit_ref 1.043
_refine_ls_hydrogen_treatment constr
_refine_ls_matrix_type full
_refine_ls_number_parameters 388
_refine_ls_number_reflns 4984
_refine_ls_number_restraints 0
_refine_ls_restrained_S_all 1.043
_refine_ls_R_factor_all 0.0733
_refine_ls_R_factor_gt 0.0450
_refine_ls_shift/su_max 0.000
_refine_ls_shift/su_mean 0.000
_refine_ls_structure_factor_coef Fsqd
_refine_ls_weighting_details 'calc w=1/[\s^2^(Fo^2^)+(0.0753P)^2^+0.0000P] where P=(Fo^2^+2Fc^2^)/3'
_refine_ls_weighting_scheme calc
_refine_ls_wR_factor_gt 0.1021
_refine_ls_wR_factor_ref 0.1373
_reflns_number_gt 3626
_reflns_number_total 4984
_reflns_threshold_expression >2sigma(I)
_cod_data_source_file cg400756z_si_002.cif
_cod_data_source_block Complex4
_cod_original_sg_symbol_H-M P21/c
_cod_database_code 4508058

loop_
_symmetry_equiv_pos_as_xyz
'x, y, z'
'-x, y+1/2, -z+1/2'
'-x, -y, -z'
'x, -y-1/2, z-1/2'

loop_
_atom_site_label
_atom_site_type_symbol
_atom_site_fract_x
_atom_site_fract_y
_atom_site_fract_z
_atom_site_U_iso_or_equiv
_atom_site_adp_type
_atom_site_occupancy
_atom_site_symmetry_multiplicity
_atom_site_calc_flag
_atom_site_refinement_flags
Cd1 Cd -0.19942(4) 0.11428(2) 0.373976(19) 0.01798(15) Uani 1 1 d .
O1 O -0.1130(4) 0.0040(2) 0.30433(19) 0.0254(9) Uani 1 1 d .
O2 O 0.0472(4) 0.10354(19) 0.33775(19) 0.0227(8) Uani 1 1 d .
O3 O 0.6492(5) 0.2070(2) 0.2801(2) 0.0288(9) Uani 1 1 d .
O4 O 0.5289(4) 0.11268(18) 0.32739(19) 0.0201(8) Uani 1 1 d .
N1 N -0.1024(6) 0.2148(2) 0.4418(2) 0.0236(10) Uani 1 1 d .
N2 N 0.0423(5) 0.3196(2) 0.4644(2) 0.0215(10) Uani 1 1 d .
N3 N 0.3380(6) 0.6013(2) 0.4317(2) 0.0240(10) Uani 1 1 d .
N4 N -0.2291(5) 0.0294(2) 0.4604(2) 0.0211(10) Uani 1 1 d .
N5 N -0.3264(5) -0.0785(2) 0.4927(2) 0.0197(9) Uani 1 1 d .
N6 N -0.5973(6) -0.3689(2) 0.4908(2) 0.0243(10) Uani 1 1 d .
C1 C -0.0633(7) 0.2795(3) 0.4150(3) 0.0249(12) Uani 1 1 d .
H1 H -0.1032 0.2954 0.3683 0.030 Uiso 1 1 calc R
C2 C -0.0171(7) 0.2129(3) 0.5116(3) 0.0262(13) Uani 1 1 d .
H2 H -0.0202 0.1737 0.5437 0.031 Uiso 1 1 calc R
C3 C 0.0711(7) 0.2768(3) 0.5261(3) 0.0264(13) Uani 1 1 d .
H3 H 0.1387 0.2897 0.5694 0.032 Uiso 1 1 calc R
C4 C 0.1147(6) 0.3915(3) 0.4558(3) 0.0210(11) Uani 1 1 d .
C5 C 0.1686(7) 0.4354(3) 0.5168(3) 0.0265(13) Uani 1 1 d .
H5 H 0.1533 0.4187 0.5617 0.032 Uiso 1 1 calc R
C6 C 0.2444(7) 0.5037(3) 0.5099(3) 0.0243(12) Uani 1 1 d .
H6 H 0.2832 0.5325 0.5503 0.029 Uiso 1 1 calc R
C7 C 0.2633(6) 0.5297(3) 0.4431(3) 0.0228(12) Uani 1 1 d .
C8 C 0.2068(6) 0.4865(3) 0.3823(3) 0.0232(12) Uani 1 1 d .
H8 H 0.2180 0.5044 0.3373 0.028 Uiso 1 1 calc R
C9 C 0.1336(7) 0.4169(3) 0.3887(3) 0.0217(12) Uani 1 1 d .
H9 H 0.0975 0.3876 0.3483 0.026 Uiso 1 1 calc R
C10 C -0.2702(6) -0.0408(3) 0.4401(3) 0.0209(11) Uani 1 1 d .
H10 H -0.2614 -0.0609 0.3957 0.025 Uiso 1 1 calc R
C11 C -0.2623(6) 0.0351(3) 0.5286(3) 0.0221(12) Uani 1 1 d .
H11 H -0.2456 0.0782 0.5566 0.027 Uiso 1 1 calc R
C12 C -0.3224(7) -0.0304(3) 0.5499(3) 0.0201(11) Uani 1 1 d .
H12 H -0.3542 -0.0408 0.5937 0.024 Uiso 1 1 calc R
C13 C -0.3906(6) -0.1540(3) 0.4889(3) 0.0179(11) Uani 1 1 d .
C14 C -0.4716(6) -0.1826(3) 0.4236(3) 0.0236(12) Uani 1 1 d .
H14 H -0.4809 -0.1541 0.3821 0.028 Uiso 1 1 calc R
C15 C -0.5388(6) -0.2550(3) 0.4214(3) 0.0226(12) Uani 1 1 d .
H15 H -0.5906 -0.2757 0.3780 0.027 Uiso 1 1 calc R
C16 C -0.5278(6) -0.2958(3) 0.4844(3) 0.0219(12) Uani 1 1 d .
C17 C -0.4457(7) -0.2664(3) 0.5486(3) 0.0235(12) Uani 1 1 d .
H17 H -0.4386 -0.2945 0.5904 0.028 Uiso 1 1 calc R
C18 C -0.3734(7) -0.1951(3) 0.5515(3) 0.0216(12) Uani 1 1 d .
H18 H -0.3152 -0.1757 0.5944 0.026 Uiso 1 1 calc R
C19 C 0.0186(6) 0.0417(3) 0.3053(3) 0.0202(11) Uani 1 1 d .
C20 C 0.1525(6) 0.0119(3) 0.2662(3) 0.0197(11) Uani 1 1 d .
C21 C 0.1819(7) -0.0648(3) 0.2673(3) 0.0235(12) Uani 1 1 d .
H21 H 0.1165 -0.0960 0.2905 0.028 Uiso 1 1 calc R
C22 C 0.3077(7) -0.0964(3) 0.2343(3) 0.0258(13) Uani 1 1 d .
H22 H 0.3290 -0.1478 0.2369 0.031 Uiso 1 1 calc R
C23 C 0.3997(7) -0.0493(3) 0.1976(3) 0.0265(13) Uani 1 1 d .
H23 H 0.4809 -0.0695 0.1739 0.032 Uiso 1 1 calc R
C24 C 0.3718(6) 0.0278(3) 0.1958(3) 0.0221(12) Uani 1 1 d .
H24 H 0.4356 0.0586 0.1714 0.027 Uiso 1 1 calc R
C25 C 0.2488(6) 0.0595(3) 0.2302(3) 0.0197(11) Uani 1 1 d .
C26 C 0.2190(6) 0.1429(3) 0.2263(3) 0.0179(11) Uani 1 1 d .
C27 C 0.0586(7) 0.1707(3) 0.1990(3) 0.0230(12) Uani 1 1 d .
H27 H -0.0293 0.1375 0.1833 0.028 Uiso 1 1 calc R
C28 C 0.0283(7) 0.2475(3) 0.1950(3) 0.0262(13) Uani 1 1 d .
H28 H -0.0806 0.2651 0.1788 0.031 Uiso 1 1 calc R
C29 C 0.1584(7) 0.2980(3) 0.2149(3) 0.0245(12) Uani 1 1 d .
H29 H 0.1384 0.3494 0.2106 0.029 Uiso 1 1 calc R
C30 C 0.3210(7) 0.2708(3) 0.2416(3) 0.0231(12) Uani 1 1 d .
H30 H 0.4089 0.3046 0.2551 0.028 Uiso 1 1 calc R
C31 C 0.3531(6) 0.1940(3) 0.2483(3) 0.0193(11) Uani 1 1 d .
C32 C 0.5227(6) 0.1694(3) 0.2862(3) 0.0209(11) Uani 1 1 d .

loop_
_atom_site_aniso_label
_atom_site_aniso_U_11
_atom_site_aniso_U_22
_atom_site_aniso_U_33
_atom_site_aniso_U_23
_atom_site_aniso_U_13
_atom_site_aniso_U_12
Cd1 0.0158(2) 0.0143(2) 0.0233(2) 0.00021(16) 0.00226(15) -0.00138(16)
O1 0.019(2) 0.028(2) 0.030(2) -0.0041(17) 0.0065(16) -0.0064(17)
O2 0.021(2) 0.019(2) 0.028(2) -0.0031(16) 0.0037(16) -0.0020(16)
O3 0.018(2) 0.023(2) 0.044(2) 0.0044(18) 0.0035(17) -0.0036(17)
O4 0.0136(18) 0.0195(19) 0.0258(19) 0.0043(16) 0.0000(14) 0.0004(15)
N1 0.024(3) 0.019(2) 0.027(2) 0.0010(19) 0.0033(19) -0.001(2)
N2 0.019(2) 0.015(2) 0.030(3) -0.0018(19) 0.0025(19) -0.0019(18)
N3 0.026(3) 0.017(2) 0.030(3) 0.002(2) 0.007(2) -0.0033(19)
N4 0.020(2) 0.017(2) 0.026(2) -0.0001(18) 0.0020(19) 0.0015(19)
N5 0.020(2) 0.016(2) 0.022(2) -0.0002(18) 0.0020(18) -0.0007(19)
N6 0.023(3) 0.019(2) 0.030(3) -0.0034(19) 0.005(2) -0.0027(19)
C1 0.028(3) 0.014(3) 0.030(3) -0.003(2) -0.005(2) -0.002(2)
C2 0.032(3) 0.021(3) 0.026(3) 0.002(2) 0.006(2) -0.005(2)
C3 0.028(3) 0.028(3) 0.022(3) 0.003(2) 0.002(2) -0.006(3)
C4 0.015(3) 0.012(3) 0.035(3) -0.003(2) 0.002(2) -0.001(2)
C5 0.026(3) 0.024(3) 0.029(3) 0.000(2) 0.005(2) -0.010(2)
C6 0.025(3) 0.022(3) 0.024(3) -0.003(2) 0.000(2) -0.004(2)
C7 0.018(3) 0.015(3) 0.035(3) 0.003(2) 0.004(2) 0.001(2)
C8 0.022(3) 0.020(3) 0.027(3) 0.002(2) 0.003(2) -0.002(2)
C9 0.023(3) 0.018(3) 0.022(3) -0.002(2) -0.001(2) 0.000(2)
C10 0.023(3) 0.019(3) 0.021(3) 0.001(2) 0.005(2) 0.000(2)
C11 0.021(3) 0.016(3) 0.027(3) -0.001(2) -0.001(2) -0.002(2)
C12 0.024(3) 0.019(3) 0.016(3) -0.002(2) 0.002(2) 0.002(2)
C13 0.018(3) 0.010(2) 0.027(3) 0.000(2) 0.008(2) -0.001(2)
C14 0.022(3) 0.022(3) 0.026(3) 0.000(2) 0.001(2) 0.003(2)
C15 0.020(3) 0.020(3) 0.025(3) -0.005(2) -0.002(2) -0.002(2)
C16 0.019(3) 0.019(3) 0.028(3) 0.000(2) 0.005(2) -0.003(2)
C17 0.029(3) 0.017(3) 0.025(3) 0.007(2) 0.005(2) 0.002(2)
C18 0.020(3) 0.022(3) 0.022(3) -0.002(2) 0.003(2) -0.004(2)
C19 0.021(3) 0.022(3) 0.017(3) 0.001(2) 0.003(2) 0.002(2)
C20 0.015(3) 0.017(3) 0.025(3) 0.000(2) -0.001(2) 0.004(2)
C21 0.023(3) 0.019(3) 0.028(3) -0.002(2) 0.001(2) -0.008(2)
C22 0.021(3) 0.018(3) 0.035(3) -0.004(2) -0.003(2) 0.005(2)
C23 0.024(3) 0.028(3) 0.029(3) -0.003(2) 0.007(2) 0.004(2)
C24 0.020(3) 0.024(3) 0.022(3) 0.000(2) 0.001(2) 0.002(2)
C25 0.018(3) 0.019(3) 0.020(3) -0.002(2) 0.000(2) 0.000(2)
C26 0.022(3) 0.018(3) 0.015(2) 0.003(2) 0.005(2) 0.000(2)
C27 0.021(3) 0.026(3) 0.021(3) 0.000(2) 0.002(2) -0.002(2)
C28 0.020(3) 0.030(3) 0.027(3) 0.003(2) -0.001(2) 0.006(2)
C29 0.027(3) 0.017(3) 0.029(3) 0.003(2) 0.005(2) 0.005(2)
C30 0.025(3) 0.019(3) 0.027(3) -0.001(2) 0.008(2) -0.005(2)
C31 0.020(3) 0.017(3) 0.022(3) 0.003(2) 0.007(2) -0.001(2)
C32 0.017(3) 0.018(3) 0.028(3) -0.002(2) 0.007(2) 0.001(2)

loop_
_atom_type_symbol
_atom_type_description
_atom_type_scat_dispersion_real
_atom_type_scat_dispersion_imag
_atom_type_scat_source
C C 0.0033 0.0016 'International Tables Vol C Tables 4.2.6.8 and 6.1.1.4'
H H 0.0000 0.0000 'International Tables Vol C Tables 4.2.6.8 and 6.1.1.4'
N N 0.0061 0.0033 'International Tables Vol C Tables 4.2.6.8 and 6.1.1.4'
O O 0.0106 0.0060 'International Tables Vol C Tables 4.2.6.8 and 6.1.1.4'
Cd Cd -0.8075 1.2024 'International Tables Vol C Tables 4.2.6.8 and 6.1.1.4'

loop_
_geom_angle_atom_site_label_1
_geom_angle_atom_site_label_2
_geom_angle_atom_site_label_3
_geom_angle
_geom_angle_site_symmetry_1
_geom_angle_site_symmetry_3
O4 Cd1 O2 138.68(14) 1_455 .
O4 Cd1 N1 117.03(14) 1_455 .
O2 Cd1 N1 90.43(15) . .
O4 Cd1 N4 93.18(14) 1_455 .
O2 Cd1 N4 112.39(14) . .
N1 Cd1 N4 100.74(16) . .
O4 Cd1 O1 97.27(12) 1_455 .
O2 Cd1 O1 55.09(12) . .
N1 Cd1 O1 144.25(14) . .
N4 Cd1 O1 86.28(14) . .
O4 Cd1 O3 54.42(12) 1_455 1_455
O2 Cd1 O3 100.38(13) . 1_455
N1 Cd1 O3 87.59(14) . 1_455
N4 Cd1 O3 145.96(14) . 1_455
O1 Cd1 O3 106.10(12) . 1_455
O4 Cd1 C19 118.98(14) 1_455 .
O2 Cd1 C19 27.67(14) . .
N1 Cd1 C19 117.81(16) . .
N4 Cd1 C19 101.03(15) . .
O1 Cd1 C19 27.44(13) . .
O3 Cd1 C19 104.02(14) 1_455 .
O4 Cd1 C32 27.48(14) 1_455 1_455
O2 Cd1 C32 121.59(15) . 1_455
N1 Cd1 C32 102.98(15) . 1_455
N4 Cd1 C32 119.99(15) . 1_455
O1 Cd1 C32 103.49(14) . 1_455
O3 Cd1 C32 26.94(13) 1_455 1_455
C19 Cd1 C32 114.35(15) . 1_455
C19 O1 Cd1 83.6(3) . .
C19 O2 Cd1 97.6(3) . .
C32 O3 Cd1 83.3(3) . 1_655
C32 O4 Cd1 99.4(3) . 1_655
C1 N1 C2 106.2(4) . .
C1 N1 Cd1 123.6(4) . .
C2 N1 Cd1 126.1(3) . .
C1 N2 C3 106.6(4) . .
C1 N2 C4 127.9(5) . .
C3 N2 C4 125.6(4) . .
N6 N3 C7 110.7(4) 1_665 .
C10 N4 C11 105.2(4) . .
C10 N4 Cd1 117.9(3) . .
C11 N4 Cd1 134.1(3) . .
C10 N5 C12 108.1(4) . .
C10 N5 C13 126.6(4) . .
C12 N5 C13 125.2(4) . .
N3 N6 C16 114.3(4) 1_445 .
N1 C1 N2 111.0(5) . .
N1 C1 H1 124.5 . .
N2 C1 H1 124.5 . .
C3 C2 N1 109.2(5) . .
C3 C2 H2 125.4 . .
N1 C2 H2 125.4 . .
C2 C3 N2 107.0(5) . .
C2 C3 H3 126.5 . .
N2 C3 H3 126.5 . .
C9 C4 C5 120.6(5) . .
C9 C4 N2 120.7(5) . .
C5 C4 N2 118.7(5) . .
C6 C5 C4 119.4(5) . .
C6 C5 H5 120.3 . .
C4 C5 H5 120.3 . .
C5 C6 C7 120.5(5) . .
C5 C6 H6 119.8 . .
C7 C6 H6 119.8 . .
C6 C7 C8 120.1(5) . .
C6 C7 N3 123.4(5) . .
C8 C7 N3 116.5(5) . .
C9 C8 C7 120.1(5) . .
C9 C8 H8 120.0 . .
C7 C8 H8 120.0 . .
C4 C9 C8 119.4(5) . .
C4 C9 H9 120.3 . .
C8 C9 H9 120.3 . .
N4 C10 N5 110.6(5) . .
N4 C10 H10 124.7 . .
N5 C10 H10 124.7 . .
C12 C11 N4 111.1(5) . .
C12 C11 H11 124.5 . .
N4 C11 H11 124.5 . .
C11 C12 N5 105.0(5) . .
C11 C12 H12 127.5 . .
N5 C12 H12 127.5 . .
C18 C13 C14 122.0(5) . .
C18 C13 N5 118.3(4) . .
C14 C13 N5 119.6(4) . .
C13 C14 C15 118.9(5) . .
C13 C14 H14 120.5 . .
C15 C14 H14 120.5 . .
C16 C15 C14 119.5(5) . .
C16 C15 H15 120.2 . .
C14 C15 H15 120.2 . .
C17 C16 C15 120.6(5) . .
C17 C16 N6 113.7(5) . .
C15 C16 N6 125.7(5) . .
C16 C17 C18 120.6(5) . .
C16 C17 H17 119.7 . .
C18 C17 H17 119.7 . .
C13 C18 C17 118.2(5) . .
C13 C18 H18 120.9 . .
C17 C18 H18 120.9 . .
O1 C19 O2 123.6(5) . .
O1 C19 C20 118.9(5) . .
O2 C19 C20 117.6(5) . .
O1 C19 Cd1 68.9(3) . .
O2 C19 Cd1 54.8(3) . .
C20 C19 Cd1 171.8(4) . .
C21 C20 C25 119.7(5) . .
C21 C20 C19 118.3(5) . .
C25 C20 C19 122.1(5) . .
C20 C21 C22 121.6(5) . .
C20 C21 H21 119.2 . .
C22 C21 H21 119.2 . .
C23 C22 C21 118.4(5) . .
C23 C22 H22 120.8 . .
C21 C22 H22 120.8 . .
C22 C23 C24 120.8(5) . .
C22 C23 H23 119.6 . .
C24 C23 H23 119.6 . .
C23 C24 C25 120.8(5) . .
C23 C24 H24 119.6 . .
C25 C24 H24 119.6 . .
C24 C25 C20 118.7(5) . .
C24 C25 C26 119.7(5) . .
C20 C25 C26 121.5(5) . .
C27 C26 C31 119.2(5) . .
C27 C26 C25 119.9(5) . .
C31 C26 C25 120.9(4) . .
C28 C27 C26 120.8(5) . .
C28 C27 H27 119.6 . .
C26 C27 H27 119.6 . .
C29 C28 C27 120.6(5) . .
C29 C28 H28 119.7 . .
C27 C28 H28 119.7 . .
C28 C29 C30 119.1(5) . .
C28 C29 H29 120.4 . .
C30 C29 H29 120.4 . .
C31 C30 C29 121.2(5) . .
C31 C30 H30 119.4 . .
C29 C30 H30 119.4 . .
C30 C31 C26 119.0(5) . .
C30 C31 C32 118.1(5) . .
C26 C31 C32 122.5(5) . .
O3 C32 O4 122.9(5) . .
O3 C32 C31 119.5(5) . .
O4 C32 C31 117.5(4) . .
O3 C32 Cd1 69.7(3) . 1_655
O4 C32 Cd1 53.2(2) . 1_655
C31 C32 Cd1 169.4(4) . 1_655

loop_
_geom_bond_atom_site_label_1
_geom_bond_atom_site_label_2
_geom_bond_distance
_geom_bond_site_symmetry_2
Cd1 O4 2.208(4) 1_455
Cd1 O2 2.223(4) .
Cd1 N1 2.262(4) .
Cd1 N4 2.275(4) .
Cd1 O1 2.534(4) .
Cd1 O3 2.571(4) 1_455
Cd1 C19 2.699(5) .
Cd1 C32 2.723(5) 1_455
O1 C19 1.251(6) .
O2 C19 1.264(6) .
O3 C32 1.242(6) .
O3 Cd1 2.571(4) 1_655
O4 C32 1.273(6) .
O4 Cd1 2.208(4) 1_655
N1 C1 1.321(7) .
N1 C2 1.379(7) .
N2 C1 1.351(6) .
N2 C3 1.382(7) .
N2 C4 1.430(6) .
N3 N6 1.265(6) 1_665
N3 C7 1.444(6) .
N4 C10 1.333(6) .
N4 C11 1.372(7) .
N5 C10 1.347(6) .
N5 C12 1.379(6) .
N5 C13 1.438(6) .
N6 N3 1.265(6) 1_445
N6 C16 1.432(6) .
C1 H1 0.9300 .
C2 C3 1.343(7) .
C2 H2 0.9300 .
C3 H3 0.9300 .
C4 C9 1.386(7) .
C4 C5 1.400(7) .
C5 C6 1.378(7) .
C5 H5 0.9300 .
C6 C7 1.383(8) .
C6 H6 0.9300 .
C7 C8 1.393(7) .
C8 C9 1.389(7) .
C8 H8 0.9300 .
C9 H9 0.9300 .
C10 H10 0.9300 .
C11 C12 1.353(7) .
C11 H11 0.9300 .
C12 H12 0.9300 .
C13 C18 1.381(7) .
C13 C14 1.390(7) .
C14 C15 1.396(7) .
C14 H14 0.9300 .
C15 C16 1.389(7) .
C15 H15 0.9300 .
C16 C17 1.381(7) .
C17 C18 1.395(7) .
C17 H17 0.9300 .
C18 H18 0.9300 .
C19 C20 1.511(7) .
C20 C21 1.386(7) .
C20 C25 1.407(7) .
C21 C22 1.402(8) .
C21 H21 0.9300 .
C22 C23 1.387(8) .
C22 H22 0.9300 .
C23 C24 1.392(7) .
C23 H23 0.9300 .
C24 C25 1.399(7) .
C24 H24 0.9300 .
C25 C26 1.505(7) .
C26 C27 1.395(7) .
C26 C31 1.417(7) .
C27 C28 1.389(7) .
C27 H27 0.9300 .
C28 C29 1.381(7) .
C28 H28 0.9300 .
C29 C30 1.403(7) .
C29 H29 0.9300 .
C30 C31 1.395(7) .
C30 H30 0.9300 .
C31 C32 1.491(7) .
C32 Cd1 2.723(5) 1_655

loop_
_geom_torsion_atom_site_label_1
_geom_torsion_atom_site_label_2
_geom_torsion_atom_site_label_3
_geom_torsion_atom_site_label_4
_geom_torsion
_geom_torsion_site_symmetry_1
_geom_torsion_site_symmetry_4
O4 Cd1 O1 C19 144.5(3) 1_455 .
O2 Cd1 O1 C19 -2.1(3) . .
N1 Cd1 O1 C19 -19.5(4) . .
N4 Cd1 O1 C19 -122.8(3) . .
O3 Cd1 O1 C19 89.5(3) 1_455 .
C32 Cd1 O1 C19 117.3(3) 1_455 .
O4 Cd1 O2 C19 -53.9(4) 1_455 .
N1 Cd1 O2 C19 171.9(3) . .
N4 Cd1 O2 C19 70.1(3) . .
O1 Cd1 O2 C19 2.0(3) . .
O3 Cd1 O2 C19 -100.4(3) 1_455 .
C32 Cd1 O2 C19 -82.5(3) 1_455 .
O4 Cd1 N1 C1 -81.7(4) 1_455 .
O2 Cd1 N1 C1 66.2(4) . .
N4 Cd1 N1 C1 179.1(4) . .
O1 Cd1 N1 C1 80.5(5) . .
O3 Cd1 N1 C1 -34.2(4) 1_455 .
C19 Cd1 N1 C1 70.4(4) . .
C32 Cd1 N1 C1 -56.4(4) 1_455 .
O4 Cd1 N1 C2 124.1(4) 1_455 .
O2 Cd1 N1 C2 -88.0(4) . .
N4 Cd1 N1 C2 24.9(5) . .
O1 Cd1 N1 C2 -73.8(5) . .
O3 Cd1 N1 C2 171.6(4) 1_455 .
C19 Cd1 N1 C2 -83.8(5) . .
C32 Cd1 N1 C2 149.3(4) 1_455 .
O4 Cd1 N4 C10 68.0(4) 1_455 .
O2 Cd1 N4 C10 -78.8(4) . .
N1 Cd1 N4 C10 -173.8(4) . .
O1 Cd1 N4 C10 -29.1(4) . .
O3 Cd1 N4 C10 84.5(4) 1_455 .
C19 Cd1 N4 C10 -52.4(4) . .
C32 Cd1 N4 C10 74.3(4) 1_455 .
O4 Cd1 N4 C11 -89.5(5) 1_455 .
O2 Cd1 N4 C11 123.8(5) . .
N1 Cd1 N4 C11 28.8(5) . .
O1 Cd1 N4 C11 173.5(5) . .
O3 Cd1 N4 C11 -73.0(5) 1_455 .
C19 Cd1 N4 C11 150.2(5) . .
C32 Cd1 N4 C11 -83.1(5) 1_455 .
C2 N1 C1 N2 -0.3(6) . .
Cd1 N1 C1 N2 -158.9(3) . .
C3 N2 C1 N1 0.1(6) . .
C4 N2 C1 N1 179.1(5) . .
C1 N1 C2 C3 0.5(6) . .
Cd1 N1 C2 C3 158.3(4) . .
N1 C2 C3 N2 -0.4(6) . .
C1 N2 C3 C2 0.2(6) . .
C4 N2 C3 C2 -178.8(5) . .
C1 N2 C4 C9 -24.0(8) . .
C3 N2 C4 C9 154.8(5) . .
C1 N2 C4 C5 157.0(5) . .
C3 N2 C4 C5 -24.2(8) . .
C9 C4 C5 C6 -1.5(8) . .
N2 C4 C5 C6 177.5(5) . .
C4 C5 C6 C7 1.7(8) . .
C5 C6 C7 C8 -0.5(8) . .
C5 C6 C7 N3 178.5(5) . .
N6 N3 C7 C6 8.9(7) 1_665 .
N6 N3 C7 C8 -172.0(5) 1_665 .
C6 C7 C8 C9 -1.0(8) . .
N3 C7 C8 C9 180.0(5) . .
C5 C4 C9 C8 0.0(8) . .
N2 C4 C9 C8 -179.0(5) . .
C7 C8 C9 C4 1.2(8) . .
C11 N4 C10 N5 -0.3(6) . .
Cd1 N4 C10 N5 -163.6(3) . .
C12 N5 C10 N4 0.3(6) . .
C13 N5 C10 N4 176.4(4) . .
C10 N4 C11 C12 0.1(6) . .
Cd1 N4 C11 C12 159.5(4) . .
N4 C11 C12 N5 0.1(6) . .
C10 N5 C12 C11 -0.2(6) . .
C13 N5 C12 C11 -176.4(4) . .
C10 N5 C13 C18 152.0(5) . .
C12 N5 C13 C18 -32.6(7) . .
C10 N5 C13 C14 -29.9(7) . .
C12 N5 C13 C14 145.6(5) . .
C18 C13 C14 C15 0.5(8) . .
N5 C13 C14 C15 -177.6(4) . .
C13 C14 C15 C16 1.9(8) . .
C14 C15 C16 C17 -2.3(8) . .
C14 C15 C16 N6 177.0(5) . .
N3 N6 C16 C17 -175.1(5) 1_445 .
N3 N6 C16 C15 5.5(8) 1_445 .
C15 C16 C17 C18 0.4(8) . .
N6 C16 C17 C18 -179.0(5) . .
C14 C13 C18 C17 -2.4(8) . .
N5 C13 C18 C17 175.7(4) . .
C16 C17 C18 C13 1.9(8) . .
Cd1 O1 C19 O2 3.6(5) . .
Cd1 O1 C19 C20 -177.0(4) . .
Cd1 O2 C19 O1 -4.1(5) . .
Cd1 O2 C19 C20 176.5(4) . .
O4 Cd1 C19 O1 -41.2(3) 1_455 .
O2 Cd1 C19 O1 176.4(5) . .
N1 Cd1 C19 O1 167.2(3) . .
N4 Cd1 C19 O1 58.7(3) . .
O3 Cd1 C19 O1 -98.0(3) 1_455 .
C32 Cd1 C19 O1 -71.6(3) 1_455 .
O4 Cd1 C19 O2 142.4(3) 1_455 .
N1 Cd1 C19 O2 -9.1(3) . .
N4 Cd1 C19 O2 -117.6(3) . .
O1 Cd1 C19 O2 -176.4(5) . .
O3 Cd1 C19 O2 85.6(3) 1_455 .
C32 Cd1 C19 O2 112.0(3) 1_455 .
O4 Cd1 C19 C20 120(2) 1_455 .
O2 Cd1 C19 C20 -22(2) . .
N1 Cd1 C19 C20 -32(2) . .
N4 Cd1 C19 C20 -140(2) . .
O1 Cd1 C19 C20 161(3) . .
O3 Cd1 C19 C20 63(2) 1_455 .
C32 Cd1 C19 C20 90(2) 1_455 .
O1 C19 C20 C21 -37.2(7) . .
O2 C19 C20 C21 142.3(5) . .
Cd1 C19 C20 C21 163(2) . .
O1 C19 C20 C25 143.9(5) . .
O2 C19 C20 C25 -36.6(7) . .
Cd1 C19 C20 C25 -16(3) . .
C25 C20 C21 C22 1.0(8) . .
C19 C20 C21 C22 -177.9(5) . .
C20 C21 C22 C23 -2.4(8) . .
C21 C22 C23 C24 2.2(8) . .
C22 C23 C24 C25 -0.8(8) . .
C23 C24 C25 C20 -0.6(8) . .
C23 C24 C25 C26 -178.9(5) . .
C21 C20 C25 C24 0.4(7) . .
C19 C20 C25 C24 179.3(4) . .
C21 C20 C25 C26 178.8(5) . .
C19 C20 C25 C26 -2.3(7) . .
C24 C25 C26 C27 123.0(5) . .
C20 C25 C26 C27 -55.4(7) . .
C24 C25 C26 C31 -55.2(7) . .
C20 C25 C26 C31 126.4(5) . .
C31 C26 C27 C28 -1.7(8) . .
C25 C26 C27 C28 180.0(5) . .
C26 C27 C28 C29 3.1(8) . .
C27 C28 C29 C30 -2.2(8) . .
C28 C29 C30 C31 0.1(8) . .
C29 C30 C31 C26 1.2(8) . .
C29 C30 C31 C32 -171.7(5) . .
C27 C26 C31 C30 -0.3(7) . .
C25 C26 C31 C30 177.9(5) . .
C27 C26 C31 C32 172.3(5) . .
C25 C26 C31 C32 -9.5(8) . .
Cd1 O3 C32 O4 -1.2(5) 1_655 .
Cd1 O3 C32 C31 174.1(5) 1_655 .
Cd1 O4 C32 O3 1.4(6) 1_655 .
Cd1 O4 C32 C31 -174.0(4) 1_655 .
C30 C31 C32 O3 -35.1(7) . .
C26 C31 C32 O3 152.2(5) . .
C30 C31 C32 O4 140.5(5) . .
C26 C31 C32 O4 -32.2(7) . .
C30 C31 C32 Cd1 113.7(19) . 1_655
C26 C31 C32 Cd1 -59(2) . 1_655
